data_4322749
loop_
_publ_author_name
'Gunter G\"orlitz'
'Takashi Hayamizu'
'Tetsuji Itoh'
'Kenji Matsuda'
'Hiizu Iwamura'

_publ_contact_author
;
    Hiizu Iwamura
 Institute for Fundamental Research in Organic Chemistry 
 Kyushu University 
 Hakozaki, Higashi-ku 
 Fukuoka 812-81 
 Japan
;
_publ_contact_author_email ' iwamura@ms.ifoc.kyushu-u.ac.jp '
_publ_contact_author_fax ' +81-92-642-2735 '
_publ_contact_author_phone ' +81-92-642-2720 '
_publ_section_title
;
 Synthesis, Structure, and Magnetic Properties of a Cyclic Dimer of
 Bis(hexafluoroacetylacetonato)
 {1,3-bis(N-tert-butyl-N-oxylamino)-5-tert-butylbenzene}manganese(II)
;
_journal_name_full 'Inorganic Chemistry'
_journal_page_first 2083
_journal_page_last 2085
_journal_paper_doi 10.1021/ic971398b
_journal_volume 37
_journal_year 1998
_chemical_formula_moiety 'C56 H64 F24 N4 Mn2 O12 '
_chemical_formula_sum 'C56 H64 F24 Mn2 N4 O12'
_chemical_formula_weight 1550.98
_space_group_IT_number 14
_symmetry_cell_setting monoclinic
_symmetry_Int_Tables_number 14
_symmetry_space_group_name_Hall '-P 2ybc'
_symmetry_space_group_name_H-M 'P 1 21/c 1'
_audit_creation_date 'Thu Sep  4 19:00:39 1997'
_audit_creation_method 'from TEXRAY.INF file'
_cell_angle_alpha 90
_cell_angle_beta 91.63(4)
_cell_angle_gamma 90
_cell_formula_units_Z 4
_cell_length_a 15.631(10)
_cell_length_b 11.271(9)
_cell_length_c 40.29(1)
_cell_measurement_reflns_used 25
_cell_measurement_temperature 296.2
_cell_measurement_theta_max 15.1
_cell_measurement_theta_min 14.3
_cell_volume 7095(7)
_computing_cell_refinement 'Rigaku/AFC Diffractometer Control'
_computing_data_collection 'Rigaku/AFC Diffractometer Control'
_computing_data_reduction teXsan
_computing_publication_material teXsan
_computing_structure_refinement teXsan
_computing_structure_solution SHELXS86
_diffrn_ambient_temperature 296.2
_diffrn_measurement_device 'Rigaku AFC7R'
_diffrn_measurement_method \w-2\q
_diffrn_orient_matrix_UB_11 0.04504
_diffrn_orient_matrix_UB_12 -0.06256
_diffrn_orient_matrix_UB_13 -0.00166
_diffrn_orient_matrix_UB_21 -0.04154
_diffrn_orient_matrix_UB_22 -0.05219
_diffrn_orient_matrix_UB_23 -0.01243
_diffrn_orient_matrix_UB_31 0.01849
_diffrn_orient_matrix_UB_32 0.03513
_diffrn_orient_matrix_UB_33 -0.02143
_diffrn_radiation_detector 'scintillation counter'
_diffrn_radiation_monochromator graphite
_diffrn_radiation_source 'Rigaku rotating anode'
_diffrn_radiation_type 'Mo K\a'
_diffrn_radiation_wavelength 0.7107
_diffrn_reflns_av_R_equivalents 0.401
_diffrn_reflns_av_sigmaI/netI 0.187
_diffrn_reflns_limit_h_max 18
_diffrn_reflns_limit_h_min -20
_diffrn_reflns_limit_k_max 14
_diffrn_reflns_limit_k_min 0
_diffrn_reflns_limit_l_max 0
_diffrn_reflns_limit_l_min -52
_diffrn_reflns_number 16918
_diffrn_reflns_reduction_process 'Lp corrections applied'
_diffrn_reflns_theta_max 27.64
_diffrn_reflns_theta_min 2.02
_diffrn_standards_decay_% -0.99
_diffrn_standards_interval_count 150
_diffrn_standards_number 3
_exptl_absorpt_coefficient_mu 0.475
_exptl_absorpt_correction_type none
_exptl_crystal_colour black
_exptl_crystal_density_diffrn 1.452
_exptl_crystal_density_meas ?
_exptl_crystal_description prismatic
_exptl_crystal_F_000 3160.00
_exptl_crystal_size_max 0.400
_exptl_crystal_size_mid 0.400
_exptl_crystal_size_min 0.400
_refine_diff_density_max 0.57
_refine_diff_density_min -0.51
_refine_ls_extinction_coef 0.00081(5)
_refine_ls_extinction_method 'Gaussian isotropic'
_refine_ls_goodness_of_fit_obs 2.993
_refine_ls_hydrogen_treatment noref
_refine_ls_matrix_type full
_refine_ls_number_constraints 0
_refine_ls_number_parameters 884
_refine_ls_number_reflns 5189
_refine_ls_number_restraints 0
_refine_ls_R_factor_obs 0.0738
_refine_ls_shift/esd_max 2.6750
_refine_ls_shift/esd_mean 0.0870
_refine_ls_structure_factor_coef F
_refine_ls_weighting_details 'w = 1/[\s^2^(Fo) + 0.00000|Fo|^2^]'
_refine_ls_weighting_scheme calc
_refine_ls_wR_factor_obs 0.0519
_reflns_number_observed 5189
_reflns_number_total 16576
_reflns_observed_criterion >3.0sigma(I)
_cod_data_source_file ic971398b.cif
_cod_data_source_block C56H64F24N4Mn2O12
_cod_depositor_comments
;
The following automatic conversions were performed:

'_exptl_crystal_density_meas' value 'not measured' was changed to '?'
- the value is perceived as not measured.

Automatic conversion script
Id: cif_fix_values 3008 2015-01-20 13:52:24Z robertas 

The following automatic conversions were performed:

'_refine_ls_weighting_scheme' value 'w = 1/[\s^2^(Fo) +
0.00000|Fo|^2^]' was changed to 'calc'. New tag
'_refine_ls_weighting_details' was created. The value of the new tag
was set to 'w = 1/[\s^2^(Fo) + 0.00000|Fo|^2^]'.

Automatic conversion script
Id: cif_fix_values 3143 2015-03-26 13:38:13Z robertas 
;
_cod_original_cell_volume 7096(5)
_cod_original_sg_symbol_H-M 'P 21/c '
_cod_original_formula_sum 'C56 H64 F24 N4 Mn2 O12 '
_cod_database_code 4322749

loop_
_symmetry_equiv_pos_as_xyz
x,y,z
-x,1/2+y,1/2-z
-x,-y,-z
x,1/2-y,1/2+z

loop_
_atom_site_aniso_label
_atom_site_aniso_U_11
_atom_site_aniso_U_22
_atom_site_aniso_U_33
_atom_site_aniso_U_12
_atom_site_aniso_U_13
_atom_site_aniso_U_23
Mn(1) 0.056(1) 0.0482(10) 0.0526(9) 0.0004(8) -0.0079(8) 0.0080(8)
Mn(2) 0.056(1) 0.0463(10) 0.0454(9) 0.0017(8) 0.0000(7) 0.0037(8)
F(1) 0.27(1) 0.19(1) 0.20(1) 0.112(10) 0.12(1) 0.140(10)
F(2) 0.32(2) 0.070(7) 0.25(1) -0.053(8) -0.15(1) 0.053(7)
F(3) 0.117(7) 0.134(7) 0.183(8) 0.005(6) -0.040(7) 0.095(6)
F(4) 0.063(6) 0.42(2) 0.47(2) 0.020(9) 0.012(10) 0.32(2)
F(5) 0.100(9) 0.23(2) 0.60(3) -0.03(1) 0.06(1) 0.14(2)
F(6) 0.24(2) 0.54(4) 0.33(2) 0.13(2) 0.16(2) 0.28(3)
F(7) 0.33(2) 0.172(10) 0.066(6) -0.121(10) -0.063(8) 0.022(6)
F(8) 0.19(1) 0.44(3) 0.120(9) -0.14(1) -0.067(9) 0.00(1)
F(9) 0.66(3) 0.062(6) 0.18(1) -0.03(1) -0.26(1) -0.002(7)
F(10) 0.148(8) 0.20(1) 0.120(7) 0.045(8) 0.073(6) 0.062(7)
F(11) 0.179(8) 0.098(6) 0.110(6) -0.040(6) -0.016(6) 0.044(5)
F(12) 0.151(7) 0.179(8) 0.098(6) -0.074(6) -0.063(6) 0.083(6)
F(13) 0.107(9) 0.21(1) 0.45(3) -0.003(9) 0.11(1) 0.07(2)
F(14) 0.123(10) 0.48(3) 0.22(1) 0.04(1) 0.052(10) -0.15(2)
F(15) 0.094(8) 0.31(2) 0.28(1) 0.082(9) 0.010(8) 0.05(1)
F(16) 0.177(9) 0.111(7) 0.162(8) 0.046(6) -0.031(7) 0.066(6)
F(17) 0.121(7) 0.143(8) 0.138(7) -0.031(6) -0.022(6) 0.082(6)
F(18) 0.28(1) 0.130(8) 0.055(5) -0.018(7) -0.029(6) 0.013(5)
F(19) 0.52(4) 0.20(1) 0.16(1) -0.15(2) 0.12(2) 0.06(1)
F(20) 0.41(2) 0.29(2) 0.20(1) 0.22(2) 0.15(1) 0.19(1)
F(21) 0.41(2) 0.154(10) 0.119(8) 0.11(1) 0.17(1) 0.064(7)
F(22) 0.21(1) 0.107(8) 0.25(1) -0.041(8) 0.009(10) -0.072(8)
F(23) 0.30(1) 0.080(6) 0.139(8) 0.070(8) 0.001(9) -0.007(6)
F(24) 0.28(1) 0.103(7) 0.130(8) 0.024(7) 0.093(8) -0.031(6)
O(1) 0.054(4) 0.049(4) 0.040(4) 0.006(3) -0.001(3) -0.010(3)
O(2) 0.056(4) 0.046(4) 0.050(4) -0.003(4) -0.019(3) -0.003(4)
O(3) 0.067(5) 0.055(5) 0.051(4) 0.005(4) -0.015(4) 0.000(4)
O(4) 0.059(5) 0.048(4) 0.054(4) 0.004(4) -0.011(4) -0.004(4)
O(5) 0.070(5) 0.056(5) 0.075(5) -0.005(4) -0.011(4) 0.021(4)
O(6) 0.076(6) 0.089(6) 0.083(6) 0.010(5) -0.006(5) 0.033(5)
O(7) 0.091(6) 0.057(5) 0.055(5) -0.016(4) -0.021(4) 0.012(4)
O(8) 0.070(5) 0.057(5) 0.057(4) -0.015(4) -0.012(4) 0.008(4)
O(9) 0.064(5) 0.073(6) 0.084(6) -0.002(4) -0.005(4) 0.001(5)
O(10) 0.070(5) 0.055(4) 0.058(4) 0.009(4) 0.000(4) 0.011(4)
O(11) 0.089(6) 0.058(5) 0.052(5) 0.012(4) 0.014(4) 0.009(4)
O(12) 0.091(6) 0.057(5) 0.048(4) -0.003(4) 0.014(4) -0.008(4)
N(1) 0.053(5) 0.034(5) 0.053(5) 0.001(4) -0.005(4) 0.004(4)
N(2) 0.051(5) 0.037(5) 0.057(5) 0.000(4) -0.009(4) 0.008(4)
N(3) 0.059(6) 0.053(5) 0.047(5) 0.001(5) -0.002(4) -0.008(5)
N(4) 0.044(5) 0.044(5) 0.047(5) 0.004(5) -0.004(4) 0.001(4)
C(1) 0.063(7) 0.034(6) 0.050(6) 0.006(5) -0.007(5) 0.000(5)
C(2) 0.054(6) 0.034(6) 0.044(6) 0.001(5) -0.006(5) -0.001(5)
C(3) 0.059(6) 0.033(6) 0.040(6) 0.000(5) -0.006(5) 0.002(5)
C(4) 0.087(8) 0.036(6) 0.050(6) 0.015(6) -0.003(6) -0.005(5)
C(5) 0.101(9) 0.049(7) 0.035(6) 0.008(7) -0.017(6) -0.006(6)
C(6) 0.088(8) 0.044(7) 0.035(6) 0.009(6) -0.006(6) -0.003(5)
C(7) 0.14(1) 0.058(8) 0.043(7) 0.013(8) -0.013(8) -0.010(6)
C(8) 0.40(3) 0.14(2) 0.17(2) 0.13(2) -0.19(2) -0.11(1)
C(9) 0.42(3) 0.17(2) 0.10(1) -0.18(2) 0.15(2) -0.07(1)
C(10) 0.26(2) 0.069(10) 0.084(10) 0.03(1) -0.05(1) -0.036(8)
C(11) 0.076(8) 0.038(7) 0.059(7) 0.002(6) 0.002(6) 0.009(5)
C(12) 0.112(10) 0.038(7) 0.081(8) -0.010(7) -0.003(7) 0.024(6)
C(13) 0.12(1) 0.062(8) 0.068(7) 0.008(7) -0.034(7) 0.020(6)
C(14) 0.11(1) 0.062(8) 0.087(9) 0.002(7) 0.031(8) 0.021(7)
C(15) 0.052(7) 0.050(7) 0.065(7) -0.007(6) -0.008(6) 0.017(6)
C(16) 0.10(1) 0.24(2) 0.49(4) 0.06(1) 0.12(2) 0.28(3)
C(17) 0.58(4) 0.09(1) 0.14(1) -0.18(2) 0.10(2) -0.01(1)
C(18) 0.25(2) 0.17(2) 0.18(2) -0.15(2) -0.12(2) 0.14(1)
C(19) 0.043(6) 0.049(7) 0.047(6) 0.004(5) -0.007(5) -0.012(5)
C(20) 0.053(7) 0.046(6) 0.042(6) 0.003(5) 0.004(5) 0.001(5)
C(21) 0.044(6) 0.046(6) 0.046(6) -0.005(6) 0.001(5) -0.005(5)
C(22) 0.057(7) 0.047(7) 0.050(6) -0.001(6) -0.008(6) 0.001(5)
C(23) 0.053(7) 0.052(7) 0.048(6) 0.002(6) -0.014(5) -0.002(5)
C(24) 0.062(7) 0.064(7) 0.034(6) -0.006(6) -0.003(5) 0.001(5)
C(25) 0.062(8) 0.066(8) 0.045(6) 0.000(6) -0.008(6) 0.013(6)
C(26) 0.12(1) 0.11(1) 0.071(8) -0.018(9) -0.014(8) 0.040(8)
C(27) 0.13(1) 0.092(9) 0.053(7) 0.004(9) -0.018(8) 0.004(7)
C(28) 0.10(1) 0.10(1) 0.072(8) 0.019(8) 0.001(7) 0.038(8)
C(29) 0.076(9) 0.077(9) 0.057(7) 0.019(7) 0.008(7) -0.012(6)
C(30) 0.13(1) 0.09(1) 0.088(10) 0.040(9) 0.017(9) -0.018(8)
C(31) 0.091(10) 0.12(1) 0.087(9) 0.027(9) 0.035(8) 0.017(9)
C(32) 0.14(1) 0.13(1) 0.075(9) 0.05(1) -0.020(9) -0.040(9)
C(33) 0.058(7) 0.051(7) 0.067(7) -0.011(6) -0.008(6) 0.011(6)
C(34) 0.074(8) 0.066(8) 0.064(7) -0.005(6) 0.000(6) 0.018(6)
C(35) 0.055(7) 0.081(9) 0.089(8) -0.009(7) 0.002(6) 0.023(7)
C(36) 0.083(9) 0.055(8) 0.084(8) -0.019(6) -0.010(7) 0.001(6)
C(37) 0.070(9) 0.052(7) 0.058(7) 0.006(7) -0.018(7) 0.005(6)
C(38) 0.048(8) 0.10(1) 0.099(10) 0.005(7) -0.002(7) 0.040(8)
C(39) 0.057(9) 0.11(1) 0.085(9) 0.008(8) 0.008(7) 0.036(8)
C(40) 0.12(1) 0.056(10) 0.12(1) 0.014(9) -0.05(1) 0.033(10)
C(41) 0.09(2) 0.36(5) 0.32(4) -0.01(2) 0.02(2) 0.28(4)
C(42) 0.063(8) 0.057(8) 0.066(8) 0.002(6) -0.017(6) 0.002(7)
C(43) 0.072(8) 0.070(8) 0.069(8) -0.031(7) -0.027(7) 0.018(7)
C(44) 0.053(7) 0.053(7) 0.066(8) 0.005(6) -0.002(6) 0.021(6)
C(45) 0.21(2) 0.11(1) 0.15(2) -0.13(1) -0.13(2) 0.07(1)
C(46) 0.09(1) 0.08(1) 0.09(1) -0.019(9) -0.016(9) 0.019(9)
C(47) 0.046(8) 0.079(9) 0.087(9) -0.003(7) -0.007(7) -0.013(8)
C(48) 0.062(8) 0.064(9) 0.092(10) 0.019(7) -0.011(7) -0.005(7)
C(49) 0.072(9) 0.049(8) 0.067(8) -0.004(7) -0.018(7) -0.005(6)
C(50) 0.07(1) 0.17(2) 0.18(2) 0.01(1) 0.03(1) 0.01(2)
C(51) 0.09(1) 0.08(1) 0.078(10) 0.011(9) -0.025(9) 0.036(9)
C(52) 0.060(8) 0.082(10) 0.057(8) 0.012(7) 0.011(6) 0.024(7)
C(53) 0.11(1) 0.076(9) 0.063(8) 0.016(8) 0.018(7) 0.000(7)
C(54) 0.072(8) 0.060(8) 0.069(8) 0.001(6) 0.005(7) -0.016(7)
C(55) 0.32(3) 0.06(1) 0.13(2) -0.02(2) 0.02(2) 0.04(1)
C(56) 0.16(2) 0.08(1) 0.08(1) 0.00(1) 0.04(1) -0.016(10)

loop_
_atom_site_label
_atom_site_fract_x
_atom_site_fract_y
_atom_site_fract_z
_atom_site_U_iso_or_equiv
_atom_site_thermal_displace_type
_atom_site_calc_flag
_atom_site_calc_attached_atom
_atom_site_occupancy
_atom_site_refinement_flags
Mn(1) 0.41499(10) 0.7719(1) 0.12643(4) 0.0525(5) Uani d . 1.00 .
Mn(2) 0.01311(10) 1.1315(1) 0.11077(3) 0.0493(5) Uani d . 1.00 .
F(1) 0.4620(8) 0.4650(10) 0.2032(3) 0.214(6) Uani d . 1.00 .
F(2) 0.4833(8) 0.3603(7) 0.1635(3) 0.217(6) Uani d . 1.00 .
F(3) 0.5825(5) 0.4161(7) 0.1902(2) 0.145(4) Uani d . 1.00 .
F(4) 0.7476(6) 0.633(1) 0.1182(4) 0.315(8) Uani d . 1.00 .
F(5) 0.7058(9) 0.797(1) 0.1028(9) 0.310(10) Uani d . 1.00 .
F(6) 0.688(1) 0.670(3) 0.0761(5) 0.36(1) Uani d . 1.00 .
F(7) 0.5297(9) 0.9835(10) 0.2174(2) 0.191(5) Uani d . 1.00 .
F(8) 0.6260(8) 1.005(2) 0.1914(3) 0.251(8) Uani d . 1.00 .
F(9) 0.557(1) 1.1372(8) 0.1923(3) 0.307(7) Uani d . 1.00 .
F(10) 0.5654(6) 1.0358(8) 0.0571(2) 0.155(4) Uani d . 1.00 .
F(11) 0.5162(5) 1.1908(7) 0.0753(2) 0.129(3) Uani d . 1.00 .
F(12) 0.4377(5) 1.0789(7) 0.0474(2) 0.144(4) Uani d . 1.00 .
F(13) -0.2892(7) 1.150(1) 0.1259(5) 0.252(8) Uani d . 1.00 .
F(14) -0.2453(7) 1.296(2) 0.1481(3) 0.273(9) Uani d . 1.00 .
F(15) -0.3090(6) 1.307(1) 0.1039(3) 0.225(7) Uani d . 1.00 .
F(16) -0.1154(6) 1.4681(7) 0.0297(2) 0.151(4) Uani d . 1.00 .
F(17) 0.0152(5) 1.4226(7) 0.0298(2) 0.135(4) Uani d . 1.00 .
F(18) -0.0756(6) 1.3192(7) 0.0035(2) 0.156(4) Uani d . 1.00 .
F(19) -0.086(1) 0.936(2) 0.1997(3) 0.29(1) Uani d . 1.00 .
F(20) 0.0271(9) 0.946(2) 0.2192(3) 0.297(8) Uani d . 1.00 .
F(21) -0.0713(10) 1.0477(9) 0.2366(2) 0.226(6) Uani d . 1.00 .
F(22) 0.0474(7) 1.4865(8) 0.1848(3) 0.189(5) Uani d . 1.00 .
F(23) -0.0641(7) 1.4931(7) 0.1551(2) 0.173(5) Uani d . 1.00 .
F(24) -0.0714(7) 1.4439(7) 0.2046(2) 0.171(5) Uani d . 1.00 .
O(1) 0.2986(4) 0.7895(5) 0.1508(1) 0.048(2) Uani d . 1.00 .
O(2) 0.1445(4) 1.1322(5) 0.1057(1) 0.051(2) Uani d . 1.00 .
O(3) 0.3444(4) 0.6904(5) 0.0875(2) 0.058(2) Uani d . 1.00 .
O(4) 0.0067(4) 0.9712(5) 0.0850(1) 0.054(2) Uani d . 1.00 .
O(5) 0.4438(4) 0.6080(6) 0.1516(2) 0.067(3) Uani d . 1.00 .
O(6) 0.5434(5) 0.7411(7) 0.1082(2) 0.083(3) Uani d . 1.00 .
O(7) 0.4664(5) 0.8857(6) 0.1644(2) 0.068(3) Uani d . 1.00 .
O(8) 0.4242(4) 0.9256(6) 0.0958(2) 0.061(2) Uani d . 1.00 .
O(9) -0.1237(4) 1.1481(6) 0.1154(2) 0.073(3) Uani d . 1.00 .
O(10) -0.0111(4) 1.2309(6) 0.0664(1) 0.061(2) Uani d . 1.00 .
O(11) 0.0146(5) 1.0525(6) 0.1586(2) 0.066(3) Uani d . 1.00 .
O(12) 0.0184(4) 1.2933(6) 0.1399(2) 0.065(2) Uani d . 1.00 .
N(1) 0.2860(5) 0.8341(6) 0.1796(2) 0.047(3) Uani d . 1.00 .
N(2) 0.1949(5) 1.1959(6) 0.1246(2) 0.048(3) Uani d . 1.00 .
N(3) 0.3351(5) 0.7303(7) 0.0570(2) 0.053(3) Uani d . 1.00 .
N(4) 0.0589(5) 0.8806(7) 0.0864(2) 0.045(3) Uani d . 1.00 .
C(1) 0.2696(6) 0.9569(8) 0.1815(2) 0.049(3) Uani d . 1.00 .
C(2) 0.2447(6) 1.0167(7) 0.1525(2) 0.044(3) Uani d . 1.00 .
C(3) 0.2254(6) 1.1370(8) 0.1543(2) 0.044(3) Uani d . 1.00 .
C(4) 0.2310(6) 1.1975(8) 0.1848(2) 0.058(4) Uani d . 1.00 .
C(5) 0.2610(7) 1.1404(9) 0.2133(2) 0.063(4) Uani d . 1.00 .
C(6) 0.2795(7) 1.0203(8) 0.2110(2) 0.056(3) Uani d . 1.00 .
C(7) 0.2671(9) 1.2052(10) 0.2470(3) 0.081(5) Uani d . 1.00 .
C(8) 0.363(1) 1.196(1) 0.2586(4) 0.24(1) Uani d . 1.00 .
C(9) 0.215(1) 1.149(1) 0.2712(4) 0.226(10) Uani d . 1.00 .
C(10) 0.250(1) 1.331(1) 0.2450(3) 0.139(7) Uani d . 1.00 .
C(11) 0.2774(7) 0.7483(8) 0.2095(2) 0.058(4) Uani d . 1.00 .
C(12) 0.2635(7) 0.6251(9) 0.1944(3) 0.077(4) Uani d . 1.00 .
C(13) 0.3663(7) 0.7500(9) 0.2279(2) 0.084(4) Uani d . 1.00 .
C(14) 0.2019(8) 0.7796(9) 0.2305(3) 0.086(4) Uani d . 1.00 .
C(15) 0.2382(6) 1.2999(9) 0.1094(3) 0.056(4) Uani d . 1.00 .
C(16) 0.321(1) 1.263(2) 0.1017(6) 0.28(1) Uani d . 1.00 .
C(17) 0.243(2) 1.400(1) 0.1319(4) 0.27(1) Uani d . 1.00 .
C(18) 0.191(1) 1.337(1) 0.0801(4) 0.203(9) Uani d . 1.00 .
C(19) 0.2647(6) 0.8125(8) 0.0516(2) 0.046(3) Uani d . 1.00 .
C(20) 0.1986(6) 0.8073(8) 0.0727(2) 0.047(3) Uani d . 1.00 .
C(21) 0.1292(6) 0.8839(8) 0.0674(2) 0.045(3) Uani d . 1.00 .
C(22) 0.1306(6) 0.9657(8) 0.0416(2) 0.051(3) Uani d . 1.00 .
C(23) 0.1973(6) 0.9732(8) 0.0210(2) 0.051(3) Uani d . 1.00 .
C(24) 0.2672(6) 0.8951(9) 0.0254(2) 0.054(3) Uani d . 1.00 .
C(25) 0.2001(7) 1.0588(9) -0.0088(2) 0.058(4) Uani d . 1.00 .
C(26) 0.2805(8) 1.134(1) -0.0072(3) 0.100(5) Uani d . 1.00 .
C(27) 0.1997(8) 0.989(1) -0.0406(3) 0.093(5) Uani d . 1.00 .
C(28) 0.1219(8) 1.143(1) -0.0097(3) 0.092(5) Uani d . 1.00 .
C(29) 0.3863(7) 0.673(1) 0.0307(3) 0.070(4) Uani d . 1.00 .
C(30) 0.4225(8) 0.558(1) 0.0447(3) 0.103(5) Uani d . 1.00 .
C(31) 0.4617(8) 0.754(1) 0.0229(3) 0.100(5) Uani d . 1.00 .
C(32) 0.3327(8) 0.649(1) -0.0003(3) 0.115(6) Uani d . 1.00 .
C(33) 0.0247(6) 0.7748(9) 0.1068(2) 0.059(3) Uani d . 1.00 .
C(34) 0.0799(6) 0.7660(9) 0.1389(2) 0.068(4) Uani d . 1.00 .
C(35) -0.0683(6) 0.7972(9) 0.1154(3) 0.075(4) Uani d . 1.00 .
C(36) 0.0315(7) 0.6627(9) 0.0852(3) 0.074(4) Uani d . 1.00 .
C(37) 0.5162(8) 0.5566(9) 0.1546(3) 0.060(4) Uani d . 1.00 .
C(38) 0.5924(7) 0.583(1) 0.1409(3) 0.082(5) Uani d . 1.00 .
C(39) 0.6002(8) 0.671(1) 0.1182(3) 0.082(5) Uani d . 1.00 .
C(40) 0.507(1) 0.450(1) 0.1782(4) 0.100(6) Uani d . 1.00 .
C(41) 0.685(1) 0.678(4) 0.105(1) 0.25(2) Uani d . 1.00 .
C(42) 0.5050(7) 0.9816(10) 0.1601(3) 0.062(4) Uani d . 1.00 .
C(43) 0.5134(7) 1.0453(9) 0.1306(3) 0.071(4) Uani d . 1.00 .
C(44) 0.4754(6) 1.0094(9) 0.1004(3) 0.057(4) Uani d . 1.00 .
C(45) 0.538(2) 1.035(2) 0.1935(5) 0.159(9) Uani d . 1.00 .
C(46) 0.4964(9) 1.077(1) 0.0693(4) 0.087(5) Uani d . 1.00 .
C(47) -0.1685(7) 1.230(1) 0.1044(3) 0.071(4) Uani d . 1.00 .
C(48) -0.1480(8) 1.308(1) 0.0784(3) 0.073(4) Uani d . 1.00 .
C(49) -0.0758(8) 1.2995(9) 0.0618(3) 0.063(4) Uani d . 1.00 .
C(50) -0.250(1) 1.249(2) 0.1193(6) 0.142(9) Uani d . 1.00 .
C(51) -0.0610(9) 1.377(1) 0.0303(3) 0.085(5) Uani d . 1.00 .
C(52) -0.0123(7) 1.099(1) 0.1838(3) 0.066(4) Uani d . 1.00 .
C(53) -0.0291(8) 1.217(1) 0.1909(3) 0.081(5) Uani d . 1.00 .
C(54) -0.0089(7) 1.3044(10) 0.1679(3) 0.067(4) Uani d . 1.00 .
C(55) -0.038(2) 1.019(2) 0.2126(5) 0.17(1) Uani d . 1.00 .
C(56) -0.030(1) 1.433(1) 0.1786(4) 0.107(7) Uani d . 1.00 .
H(1) 0.2410 0.9760 0.1319 0.0527 Uiso calc . 1.00 .
H(2) 0.2140 1.2783 0.1859 0.0693 Uiso calc . 1.00 .
H(3) 0.2997 0.9798 0.2304 0.0668 Uiso calc . 1.00 .
H(4) 0.3973 1.2356 0.2432 0.2892 Uiso calc . 1.00 .
H(5) 0.3786 1.1145 0.2598 0.2892 Uiso calc . 1.00 .
H(6) 0.3698 1.2311 0.2799 0.2892 Uiso calc . 1.00 .
H(7) 0.2301 1.0673 0.2730 0.2718 Uiso calc . 1.00 .
H(8) 0.1563 1.1553 0.2645 0.2718 Uiso calc . 1.00 .
H(9) 0.2239 1.1863 0.2921 0.2718 Uiso calc . 1.00 .
H(10) 0.2864 1.3658 0.2291 0.1674 Uiso calc . 1.00 .
H(11) 0.1923 1.3439 0.2386 0.1674 Uiso calc . 1.00 .
H(12) 0.2620 1.3662 0.2661 0.1674 Uiso calc . 1.00 .
H(13) 0.2139 0.6260 0.1802 0.0925 Uiso calc . 1.00 .
H(14) 0.3119 0.6039 0.1819 0.0925 Uiso calc . 1.00 .
H(15) 0.2562 0.5688 0.2116 0.0925 Uiso calc . 1.00 .
H(16) 0.4088 0.7223 0.2134 0.1012 Uiso calc . 1.00 .
H(17) 0.3647 0.6999 0.2469 0.1012 Uiso calc . 1.00 .
H(18) 0.3796 0.8287 0.2347 0.1012 Uiso calc . 1.00 .
H(19) 0.1965 0.7222 0.2475 0.1027 Uiso calc . 1.00 .
H(20) 0.2108 0.8557 0.2401 0.1027 Uiso calc . 1.00 .
H(21) 0.1512 0.7807 0.2169 0.1027 Uiso calc . 1.00 .
H(22) 0.3509 1.2387 0.1215 0.3337 Uiso calc . 1.00 .
H(23) 0.3173 1.1973 0.0868 0.3337 Uiso calc . 1.00 .
H(24) 0.3508 1.3259 0.0917 0.3337 Uiso calc . 1.00 .
H(25) 0.2746 1.3788 0.1514 0.3175 Uiso calc . 1.00 .
H(26) 0.1863 1.4225 0.1377 0.3175 Uiso calc . 1.00 .
H(27) 0.2696 1.4650 0.1214 0.3175 Uiso calc . 1.00 .
H(28) 0.1845 1.2722 0.0652 0.2432 Uiso calc . 1.00 .
H(29) 0.2208 1.3995 0.0696 0.2432 Uiso calc . 1.00 .
H(30) 0.1359 1.3646 0.0861 0.2432 Uiso calc . 1.00 .
H(31) 0.1994 0.7526 0.0906 0.0564 Uiso calc . 1.00 .
H(32) 0.0835 1.0180 0.0384 0.0618 Uiso calc . 1.00 .
H(33) 0.3146 0.8982 0.0112 0.0642 Uiso calc . 1.00 .
H(34) 0.2810 1.1808 0.0124 0.1196 Uiso calc . 1.00 .
H(35) 0.3293 1.0836 -0.0069 0.1196 Uiso calc . 1.00 .
H(36) 0.2815 1.1842 -0.0261 0.1196 Uiso calc . 1.00 .
H(37) 0.2484 0.9385 -0.0407 0.1118 Uiso calc . 1.00 .
H(38) 0.2010 1.0417 -0.0589 0.1118 Uiso calc . 1.00 .
H(39) 0.1492 0.9419 -0.0422 0.1118 Uiso calc . 1.00 .
H(40) 0.1261 1.1957 -0.0279 0.1105 Uiso calc . 1.00 .
H(41) 0.0710 1.0971 -0.0123 0.1105 Uiso calc . 1.00 .
H(42) 0.1206 1.1865 0.0104 0.1105 Uiso calc . 1.00 .
H(43) 0.4575 0.5752 0.0638 0.1246 Uiso calc . 1.00 .
H(44) 0.4559 0.5206 0.0285 0.1246 Uiso calc . 1.00 .
H(45) 0.3770 0.5077 0.0507 0.1246 Uiso calc . 1.00 .
H(46) 0.4959 0.7662 0.0425 0.1197 Uiso calc . 1.00 .
H(47) 0.4954 0.7177 0.0064 0.1197 Uiso calc . 1.00 .
H(48) 0.4408 0.8280 0.0149 0.1197 Uiso calc . 1.00 .
H(49) 0.3668 0.6104 -0.0162 0.1386 Uiso calc . 1.00 .
H(50) 0.3117 0.7216 -0.0091 0.1386 Uiso calc . 1.00 .
H(51) 0.2859 0.5991 0.0050 0.1386 Uiso calc . 1.00 .
H(52) 0.1377 0.7513 0.1336 0.0817 Uiso calc . 1.00 .
H(53) 0.0596 0.7029 0.1522 0.0817 Uiso calc . 1.00 .
H(54) 0.0765 0.8384 0.1509 0.0817 Uiso calc . 1.00 .
H(55) -0.0717 0.8664 0.1287 0.0899 Uiso calc . 1.00 .
H(56) -0.1016 0.8080 0.0955 0.0899 Uiso calc . 1.00 .
H(57) -0.0896 0.7311 0.1272 0.0899 Uiso calc . 1.00 .
H(58) -0.0005 0.6738 0.0650 0.0893 Uiso calc . 1.00 .
H(59) 0.0094 0.5966 0.0968 0.0893 Uiso calc . 1.00 .
H(60) 0.0898 0.6487 0.0804 0.0893 Uiso calc . 1.00 .
H(61) 0.6416 0.5378 0.1473 0.0985 Uiso calc . 1.00 .
H(62) 0.5464 1.1162 0.1311 0.0850 Uiso calc . 1.00 .
H(63) -0.1874 1.3690 0.0725 0.0880 Uiso calc . 1.00 .
H(64) -0.0541 1.2375 0.2113 0.0975 Uiso calc . 1.00 .

loop_
_atom_type_symbol
_atom_type_oxidation_number
_atom_type_number_in_cell
_atom_type_scat_dispersion_real
_atom_type_scat_dispersion_imag
_atom_type_scat_source
C 0 224 0.003 0.002
;International Tables for Crystallography
(1992, Vol. C, Tables 4.2.6.8 and 6.1.1.1)
;
H 0 256 0.000 0.000
;International Tables for Crystallography
(1992, Vol. C, Table 6.1.1.2)
;
F 0 96 0.017 0.010
;International Tables for Crystallography
(1992, Vol. C, Tables 4.2.6.8 and 6.1.1.1)
;
N 0 16 0.006 0.003
;International Tables for Crystallography
(1992, Vol. C, Tables 4.2.6.8 and 6.1.1.1)
;
O 0 48 0.011 0.006
;International Tables for Crystallography
(1992, Vol. C, Tables 4.2.6.8 and 6.1.1.1)
;
Mn 0 8 0.337 0.728
;International Tables for Crystallography
(1992, Vol. C, Tables 4.2.6.8 and 6.1.1.1)
;

loop_
_geom_angle_atom_site_label_1
_geom_angle_atom_site_label_2
_geom_angle_atom_site_label_3
_geom_angle
_geom_angle_site_symmetry_1
_geom_angle_site_symmetry_2
_geom_angle_site_symmetry_3
_geom_angle_publ_flag
O(1) Mn(1) O(3) 87.0(2) 1_555 1_555 1_555 yes
O(1) Mn(1) O(5) 91.9(3) 1_555 1_555 1_555 yes
O(1) Mn(1) O(6) 171.2(2) 1_555 1_555 1_555 yes
O(1) Mn(1) O(7) 85.5(3) 1_555 1_555 1_555 yes
O(1) Mn(1) O(8) 105.5(2) 1_555 1_555 1_555 yes
O(3) Mn(1) O(5) 94.3(2) 1_555 1_555 1_555 yes
O(3) Mn(1) O(6) 98.5(3) 1_555 1_555 1_555 yes
O(3) Mn(1) O(7) 167.2(3) 1_555 1_555 1_555 yes
O(3) Mn(1) O(8) 88.1(2) 1_555 1_555 1_555 yes
O(5) Mn(1) O(6) 80.8(3) 1_555 1_555 1_555 yes
O(5) Mn(1) O(7) 96.3(2) 1_555 1_555 1_555 yes
O(5) Mn(1) O(8) 162.6(3) 1_555 1_555 1_555 yes
O(6) Mn(1) O(7) 90.3(3) 1_555 1_555 1_555 yes
O(6) Mn(1) O(8) 81.8(3) 1_555 1_555 1_555 yes
O(7) Mn(1) O(8) 84.0(2) 1_555 1_555 1_555 yes
O(2) Mn(2) O(4) 89.3(2) 1_555 1_555 1_555 yes
O(2) Mn(2) O(9) 174.8(3) 1_555 1_555 1_555 yes
O(2) Mn(2) O(10) 93.9(2) 1_555 1_555 1_555 yes
O(2) Mn(2) O(11) 96.1(3) 1_555 1_555 1_555 yes
O(2) Mn(2) O(12) 91.6(2) 1_555 1_555 1_555 yes
O(4) Mn(2) O(9) 94.8(3) 1_555 1_555 1_555 yes
O(4) Mn(2) O(10) 91.9(2) 1_555 1_555 1_555 yes
O(4) Mn(2) O(11) 95.0(2) 1_555 1_555 1_555 yes
O(4) Mn(2) O(12) 177.1(3) 1_555 1_555 1_555 yes
O(9) Mn(2) O(10) 82.8(3) 1_555 1_555 1_555 yes
O(9) Mn(2) O(11) 86.7(3) 1_555 1_555 1_555 yes
O(9) Mn(2) O(12) 84.4(3) 1_555 1_555 1_555 yes
O(10) Mn(2) O(11) 167.9(3) 1_555 1_555 1_555 yes
O(10) Mn(2) O(12) 90.9(2) 1_555 1_555 1_555 yes
O(11) Mn(2) O(12) 82.1(3) 1_555 1_555 1_555 yes
Mn(1) O(1) N(1) 128.1(5) 1_555 1_555 1_555 yes
Mn(2) O(2) N(2) 122.1(5) 1_555 1_555 1_555 yes
Mn(1) O(3) N(3) 126.2(5) 1_555 1_555 1_555 yes
Mn(2) O(4) N(4) 129.4(5) 1_555 1_555 1_555 yes
Mn(1) O(5) C(37) 127.6(7) 1_555 1_555 1_555 yes
Mn(1) O(6) C(39) 130.2(8) 1_555 1_555 1_555 yes
Mn(1) O(7) C(42) 126.3(7) 1_555 1_555 1_555 yes
Mn(1) O(8) C(44) 125.6(6) 1_555 1_555 1_555 yes
Mn(2) O(9) C(47) 125.9(8) 1_555 1_555 1_555 yes
Mn(2) O(10) C(49) 123.9(7) 1_555 1_555 1_555 yes
Mn(2) O(11) C(52) 125.3(7) 1_555 1_555 1_555 yes
Mn(2) O(12) C(54) 125.2(7) 1_555 1_555 1_555 yes
O(1) N(1) C(1) 117.8(7) 1_555 1_555 1_555 yes
O(1) N(1) C(11) 118.3(7) 1_555 1_555 1_555 yes
C(1) N(1) C(11) 123.4(8) 1_555 1_555 1_555 yes
O(2) N(2) C(3) 114.5(7) 1_555 1_555 1_555 yes
O(2) N(2) C(15) 117.8(7) 1_555 1_555 1_555 yes
C(3) N(2) C(15) 124.1(7) 1_555 1_555 1_555 yes
O(3) N(3) C(19) 115.0(8) 1_555 1_555 1_555 yes
O(3) N(3) C(29) 117.9(8) 1_555 1_555 1_555 yes
C(19) N(3) C(29) 126.2(8) 1_555 1_555 1_555 yes
O(4) N(4) C(21) 118.0(8) 1_555 1_555 1_555 yes
O(4) N(4) C(33) 113.5(7) 1_555 1_555 1_555 yes
C(21) N(4) C(33) 128.0(8) 1_555 1_555 1_555 yes
N(1) C(1) C(2) 118.4(8) 1_555 1_555 1_555 yes
N(1) C(1) C(6) 122.3(9) 1_555 1_555 1_555 yes
C(2) C(1) C(6) 119.3(8) 1_555 1_555 1_555 yes
C(1) C(2) C(3) 119.0(8) 1_555 1_555 1_555 yes
C(1) C(2) H(1) 120.5(9) 1_555 1_555 1_555 no
C(3) C(2) H(1) 120.5(9) 1_555 1_555 1_555 no
N(2) C(3) C(2) 118.5(8) 1_555 1_555 1_555 yes
N(2) C(3) C(4) 121.0(8) 1_555 1_555 1_555 yes
C(2) C(3) C(4) 120.5(8) 1_555 1_555 1_555 yes
C(3) C(4) C(5) 120.7(8) 1_555 1_555 1_555 yes
C(3) C(4) H(2) 119.6(9) 1_555 1_555 1_555 no
C(5) C(4) H(2) 119.7(9) 1_555 1_555 1_555 no
C(4) C(5) C(6) 117.6(9) 1_555 1_555 1_555 yes
C(4) C(5) C(7) 121.3(9) 1_555 1_555 1_555 yes
C(6) C(5) C(7) 120.9(9) 1_555 1_555 1_555 yes
C(1) C(6) C(5) 122.6(9) 1_555 1_555 1_555 yes
C(1) C(6) H(3) 118.7(9) 1_555 1_555 1_555 no
C(5) C(6) H(3) 118.7(9) 1_555 1_555 1_555 no
C(5) C(7) C(8) 105(1) 1_555 1_555 1_555 yes
C(5) C(7) C(9) 111(1) 1_555 1_555 1_555 yes
C(5) C(7) C(10) 114.4(10) 1_555 1_555 1_555 yes
C(8) C(7) C(9) 108(1) 1_555 1_555 1_555 yes
C(8) C(7) C(10) 104(1) 1_555 1_555 1_555 yes
C(9) C(7) C(10) 111(1) 1_555 1_555 1_555 yes
C(7) C(8) H(4) 109(1) 1_555 1_555 1_555 no
C(7) C(8) H(5) 109(1) 1_555 1_555 1_555 no
C(7) C(8) H(6) 109(1) 1_555 1_555 1_555 no
H(4) C(8) H(5) 109(2) 1_555 1_555 1_555 no
H(4) C(8) H(6) 109(1) 1_555 1_555 1_555 no
H(5) C(8) H(6) 109(1) 1_555 1_555 1_555 no
C(7) C(9) H(7) 109(1) 1_555 1_555 1_555 no
C(7) C(9) H(8) 109(1) 1_555 1_555 1_555 no
C(7) C(9) H(9) 109(1) 1_555 1_555 1_555 no
H(7) C(9) H(8) 109(1) 1_555 1_555 1_555 no
H(7) C(9) H(9) 109(1) 1_555 1_555 1_555 no
H(8) C(9) H(9) 109(1) 1_555 1_555 1_555 no
C(7) C(10) H(10) 109(1) 1_555 1_555 1_555 no
C(7) C(10) H(11) 109(1) 1_555 1_555 1_555 no
C(7) C(10) H(12) 109(1) 1_555 1_555 1_555 no
H(10) C(10) H(11) 109(1) 1_555 1_555 1_555 no
H(10) C(10) H(12) 109(1) 1_555 1_555 1_555 no
H(11) C(10) H(12) 109(1) 1_555 1_555 1_555 no
N(1) C(11) C(12) 105.7(7) 1_555 1_555 1_555 yes
N(1) C(11) C(13) 105.5(8) 1_555 1_555 1_555 yes
N(1) C(11) C(14) 111.9(8) 1_555 1_555 1_555 yes
C(12) C(11) C(13) 108.4(8) 1_555 1_555 1_555 yes
C(12) C(11) C(14) 109.3(9) 1_555 1_555 1_555 yes
C(13) C(11) C(14) 115.5(9) 1_555 1_555 1_555 yes
C(11) C(12) H(13) 109.5(9) 1_555 1_555 1_555 no
C(11) C(12) H(14) 109.4(9) 1_555 1_555 1_555 no
C(11) C(12) H(15) 109.5(9) 1_555 1_555 1_555 no
H(13) C(12) H(14) 109(1) 1_555 1_555 1_555 no
H(13) C(12) H(15) 109(1) 1_555 1_555 1_555 no
H(14) C(12) H(15) 109(1) 1_555 1_555 1_555 no
C(11) C(13) H(16) 109.5(9) 1_555 1_555 1_555 no
C(11) C(13) H(17) 109(1) 1_555 1_555 1_555 no
C(11) C(13) H(18) 109.5(9) 1_555 1_555 1_555 no
H(16) C(13) H(17) 109(1) 1_555 1_555 1_555 no
H(16) C(13) H(18) 109(1) 1_555 1_555 1_555 no
H(17) C(13) H(18) 109.4(10) 1_555 1_555 1_555 no
C(11) C(14) H(19) 109(1) 1_555 1_555 1_555 no
C(11) C(14) H(20) 109(1) 1_555 1_555 1_555 no
C(11) C(14) H(21) 109.5(10) 1_555 1_555 1_555 no
H(19) C(14) H(20) 109(1) 1_555 1_555 1_555 no
H(19) C(14) H(21) 109(1) 1_555 1_555 1_555 no
H(20) C(14) H(21) 109(1) 1_555 1_555 1_555 no
N(2) C(15) C(16) 106.7(10) 1_555 1_555 1_555 yes
N(2) C(15) C(17) 111.6(10) 1_555 1_555 1_555 yes
N(2) C(15) C(18) 109.8(9) 1_555 1_555 1_555 yes
C(16) C(15) C(17) 110(1) 1_555 1_555 1_555 yes
C(16) C(15) C(18) 111(1) 1_555 1_555 1_555 yes
C(17) C(15) C(18) 107(1) 1_555 1_555 1_555 yes
C(15) C(16) H(22) 109(1) 1_555 1_555 1_555 no
C(15) C(16) H(23) 109(1) 1_555 1_555 1_555 no
C(15) C(16) H(24) 109(1) 1_555 1_555 1_555 no
H(22) C(16) H(23) 109(1) 1_555 1_555 1_555 no
H(22) C(16) H(24) 109(2) 1_555 1_555 1_555 no
H(23) C(16) H(24) 109(2) 1_555 1_555 1_555 no
C(15) C(17) H(25) 109(1) 1_555 1_555 1_555 no
C(15) C(17) H(26) 109(1) 1_555 1_555 1_555 no
C(15) C(17) H(27) 109(1) 1_555 1_555 1_555 no
H(25) C(17) H(26) 109(1) 1_555 1_555 1_555 no
H(25) C(17) H(27) 109(2) 1_555 1_555 1_555 no
H(26) C(17) H(27) 109(2) 1_555 1_555 1_555 no
C(15) C(18) H(28) 109(1) 1_555 1_555 1_555 no
C(15) C(18) H(29) 109(1) 1_555 1_555 1_555 no
C(15) C(18) H(30) 109(1) 1_555 1_555 1_555 no
H(28) C(18) H(29) 109(1) 1_555 1_555 1_555 no
H(28) C(18) H(30) 109(1) 1_555 1_555 1_555 no
H(29) C(18) H(30) 109(1) 1_555 1_555 1_555 no
N(3) C(19) C(20) 117.8(9) 1_555 1_555 1_555 yes
N(3) C(19) C(24) 119.8(9) 1_555 1_555 1_555 yes
C(20) C(19) C(24) 122.4(9) 1_555 1_555 1_555 yes
C(19) C(20) C(21) 118.6(9) 1_555 1_555 1_555 yes
C(19) C(20) H(31) 120.7(10) 1_555 1_555 1_555 no
C(21) C(20) H(31) 120.7(10) 1_555 1_555 1_555 no
N(4) C(21) C(20) 122.3(9) 1_555 1_555 1_555 yes
N(4) C(21) C(22) 118.0(9) 1_555 1_555 1_555 yes
C(20) C(21) C(22) 119.7(9) 1_555 1_555 1_555 yes
C(21) C(22) C(23) 121.9(9) 1_555 1_555 1_555 yes
C(21) C(22) H(32) 119(1) 1_555 1_555 1_555 no
C(23) C(22) H(32) 119.0(10) 1_555 1_555 1_555 no
C(22) C(23) C(24) 119.4(9) 1_555 1_555 1_555 yes
C(22) C(23) C(25) 123.8(9) 1_555 1_555 1_555 yes
C(24) C(23) C(25) 116.7(9) 1_555 1_555 1_555 yes
C(19) C(24) C(23) 117.9(9) 1_555 1_555 1_555 yes
C(19) C(24) H(33) 121(1) 1_555 1_555 1_555 no
C(23) C(24) H(33) 121.0(10) 1_555 1_555 1_555 no
C(23) C(25) C(26) 111.1(8) 1_555 1_555 1_555 yes
C(23) C(25) C(27) 109.6(9) 1_555 1_555 1_555 yes
C(23) C(25) C(28) 111.3(9) 1_555 1_555 1_555 yes
C(26) C(25) C(27) 108.2(10) 1_555 1_555 1_555 yes
C(26) C(25) C(28) 108.3(10) 1_555 1_555 1_555 yes
C(27) C(25) C(28) 108.3(9) 1_555 1_555 1_555 yes
C(25) C(26) H(34) 109(1) 1_555 1_555 1_555 no
C(25) C(26) H(35) 109(1) 1_555 1_555 1_555 no
C(25) C(26) H(36) 109(1) 1_555 1_555 1_555 no
H(34) C(26) H(35) 109(1) 1_555 1_555 1_555 no
H(34) C(26) H(36) 109(1) 1_555 1_555 1_555 no
H(35) C(26) H(36) 109(1) 1_555 1_555 1_555 no
C(25) C(27) H(37) 109.5(10) 1_555 1_555 1_555 no
C(25) C(27) H(38) 109(1) 1_555 1_555 1_555 no
C(25) C(27) H(39) 109(1) 1_555 1_555 1_555 no
H(37) C(27) H(38) 109(1) 1_555 1_555 1_555 no
H(37) C(27) H(39) 109(1) 1_555 1_555 1_555 no
H(38) C(27) H(39) 109(1) 1_555 1_555 1_555 no
C(25) C(28) H(40) 109(1) 1_555 1_555 1_555 no
C(25) C(28) H(41) 109(1) 1_555 1_555 1_555 no
C(25) C(28) H(42) 109.5(9) 1_555 1_555 1_555 no
H(40) C(28) H(41) 109(1) 1_555 1_555 1_555 no
H(40) C(28) H(42) 109(1) 1_555 1_555 1_555 no
H(41) C(28) H(42) 109(1) 1_555 1_555 1_555 no
N(3) C(29) C(30) 107.9(9) 1_555 1_555 1_555 yes
N(3) C(29) C(31) 108.7(9) 1_555 1_555 1_555 yes
N(3) C(29) C(32) 111.7(9) 1_555 1_555 1_555 yes
C(30) C(29) C(31) 107(1) 1_555 1_555 1_555 yes
C(30) C(29) C(32) 110.3(10) 1_555 1_555 1_555 yes
C(31) C(29) C(32) 110(1) 1_555 1_555 1_555 yes
C(29) C(30) H(43) 109(1) 1_555 1_555 1_555 no
C(29) C(30) H(44) 109(1) 1_555 1_555 1_555 no
C(29) C(30) H(45) 109(1) 1_555 1_555 1_555 no
H(43) C(30) H(44) 109(1) 1_555 1_555 1_555 no
H(43) C(30) H(45) 109(1) 1_555 1_555 1_555 no
H(44) C(30) H(45) 109(1) 1_555 1_555 1_555 no
C(29) C(31) H(46) 109(1) 1_555 1_555 1_555 no
C(29) C(31) H(47) 109(1) 1_555 1_555 1_555 no
C(29) C(31) H(48) 109(1) 1_555 1_555 1_555 no
H(46) C(31) H(47) 109(1) 1_555 1_555 1_555 no
H(46) C(31) H(48) 109(1) 1_555 1_555 1_555 no
H(47) C(31) H(48) 109(1) 1_555 1_555 1_555 no
C(29) C(32) H(49) 109(1) 1_555 1_555 1_555 no
C(29) C(32) H(50) 109(1) 1_555 1_555 1_555 no
C(29) C(32) H(51) 109(1) 1_555 1_555 1_555 no
H(49) C(32) H(50) 109(1) 1_555 1_555 1_555 no
H(49) C(32) H(51) 109(1) 1_555 1_555 1_555 no
H(50) C(32) H(51) 109(1) 1_555 1_555 1_555 no
N(4) C(33) C(34) 107.6(7) 1_555 1_555 1_555 yes
N(4) C(33) C(35) 109.7(8) 1_555 1_555 1_555 yes
N(4) C(33) C(36) 107.5(8) 1_555 1_555 1_555 yes
C(34) C(33) C(35) 109.6(9) 1_555 1_555 1_555 yes
C(34) C(33) C(36) 112.2(9) 1_555 1_555 1_555 yes
C(35) C(33) C(36) 110.2(9) 1_555 1_555 1_555 yes
C(33) C(34) H(52) 109.5(9) 1_555 1_555 1_555 no
C(33) C(34) H(53) 109.5(9) 1_555 1_555 1_555 no
C(33) C(34) H(54) 109.5(9) 1_555 1_555 1_555 no
H(52) C(34) H(53) 109.5(10) 1_555 1_555 1_555 no
H(52) C(34) H(54) 109.5(10) 1_555 1_555 1_555 no
H(53) C(34) H(54) 109.5(10) 1_555 1_555 1_555 no
C(33) C(35) H(55) 109.5(9) 1_555 1_555 1_555 no
C(33) C(35) H(56) 109.5(10) 1_555 1_555 1_555 no
C(33) C(35) H(57) 109.4(9) 1_555 1_555 1_555 no
H(55) C(35) H(56) 109(1) 1_555 1_555 1_555 no
H(55) C(35) H(57) 109(1) 1_555 1_555 1_555 no
H(56) C(35) H(57) 109.5(10) 1_555 1_555 1_555 no
C(33) C(36) H(58) 109.5(9) 1_555 1_555 1_555 no
C(33) C(36) H(59) 109.5(10) 1_555 1_555 1_555 no
C(33) C(36) H(60) 109.4(9) 1_555 1_555 1_555 no
H(58) C(36) H(59) 109.5(10) 1_555 1_555 1_555 no
H(58) C(36) H(60) 109(1) 1_555 1_555 1_555 no
H(59) C(36) H(60) 109(1) 1_555 1_555 1_555 no
O(5) C(37) C(38) 130(1) 1_555 1_555 1_555 yes
O(5) C(37) C(40) 108(1) 1_555 1_555 1_555 yes
C(38) C(37) C(40) 121(1) 1_555 1_555 1_555 yes
C(37) C(38) C(39) 121(1) 1_555 1_555 1_555 yes
C(37) C(38) H(61) 119(1) 1_555 1_555 1_555 no
C(39) C(38) H(61) 119(1) 1_555 1_555 1_555 no
O(6) C(39) C(38) 127(1) 1_555 1_555 1_555 yes
O(6) C(39) C(41) 119(1) 1_555 1_555 1_555 yes
C(38) C(39) C(41) 112(1) 1_555 1_555 1_555 yes
F(1) C(40) F(2) 109(1) 1_555 1_555 1_555 yes
F(1) C(40) F(3) 105(1) 1_555 1_555 1_555 yes
F(1) C(40) C(37) 116(1) 1_555 1_555 1_555 yes
F(2) C(40) F(3) 101(1) 1_555 1_555 1_555 yes
F(2) C(40) C(37) 112(1) 1_555 1_555 1_555 yes
F(3) C(40) C(37) 110(1) 1_555 1_555 1_555 yes
F(4) C(41) F(5) 103(3) 1_555 1_555 1_555 yes
F(4) C(41) F(6) 110(4) 1_555 1_555 1_555 yes
F(4) C(41) C(39) 123(2) 1_555 1_555 1_555 yes
F(5) C(41) F(6) 89(2) 1_555 1_555 1_555 yes
F(5) C(41) C(39) 107(3) 1_555 1_555 1_555 yes
F(6) C(41) C(39) 115(3) 1_555 1_555 1_555 yes
O(7) C(42) C(43) 128.2(10) 1_555 1_555 1_555 yes
O(7) C(42) C(45) 111(1) 1_555 1_555 1_555 yes
C(43) C(42) C(45) 120(1) 1_555 1_555 1_555 yes
C(42) C(43) C(44) 122.9(10) 1_555 1_555 1_555 yes
C(42) C(43) H(62) 118(1) 1_555 1_555 1_555 no
C(44) C(43) H(62) 118(1) 1_555 1_555 1_555 no
O(8) C(44) C(43) 127.1(10) 1_555 1_555 1_555 yes
O(8) C(44) C(46) 114(1) 1_555 1_555 1_555 yes
C(43) C(44) C(46) 118(1) 1_555 1_555 1_555 yes
F(7) C(45) F(8) 93(1) 1_555 1_555 1_555 yes
F(7) C(45) F(9) 123(2) 1_555 1_555 1_555 yes
F(7) C(45) C(42) 120(1) 1_555 1_555 1_555 yes
F(8) C(45) F(9) 88(1) 1_555 1_555 1_555 yes
F(8) C(45) C(42) 98(2) 1_555 1_555 1_555 yes
F(9) C(45) C(42) 114(1) 1_555 1_555 1_555 yes
F(10) C(46) F(11) 103(1) 1_555 1_555 1_555 yes
F(10) C(46) F(12) 109(1) 1_555 1_555 1_555 yes
F(10) C(46) C(44) 109(1) 1_555 1_555 1_555 yes
F(11) C(46) F(12) 105(1) 1_555 1_555 1_555 yes
F(11) C(46) C(44) 112(1) 1_555 1_555 1_555 yes
F(12) C(46) C(44) 114(1) 1_555 1_555 1_555 yes
O(9) C(47) C(48) 126(1) 1_555 1_555 1_555 yes
O(9) C(47) C(50) 117(1) 1_555 1_555 1_555 yes
C(48) C(47) C(50) 116(1) 1_555 1_555 1_555 yes
C(47) C(48) C(49) 122(1) 1_555 1_555 1_555 yes
C(47) C(48) H(63) 118(1) 1_555 1_555 1_555 no
C(49) C(48) H(63) 118(1) 1_555 1_555 1_555 no
O(10) C(49) C(48) 130(1) 1_555 1_555 1_555 yes
O(10) C(49) C(51) 108(1) 1_555 1_555 1_555 yes
C(48) C(49) C(51) 120(1) 1_555 1_555 1_555 yes
F(13) C(50) F(14) 100(2) 1_555 1_555 1_555 yes
F(13) C(50) F(15) 101(1) 1_555 1_555 1_555 yes
F(13) C(50) C(47) 112(2) 1_555 1_555 1_555 yes
F(14) C(50) F(15) 104(2) 1_555 1_555 1_555 yes
F(14) C(50) C(47) 114(1) 1_555 1_555 1_555 yes
F(15) C(50) C(47) 120(1) 1_555 1_555 1_555 yes
F(16) C(51) F(17) 106(1) 1_555 1_555 1_555 yes
F(16) C(51) F(18) 106(1) 1_555 1_555 1_555 yes
F(16) C(51) C(49) 109(1) 1_555 1_555 1_555 yes
F(17) C(51) F(18) 109(1) 1_555 1_555 1_555 yes
F(17) C(51) C(49) 113.0(10) 1_555 1_555 1_555 yes
F(18) C(51) C(49) 111(1) 1_555 1_555 1_555 yes
O(11) C(52) C(53) 130(1) 1_555 1_555 1_555 yes
O(11) C(52) C(55) 118(1) 1_555 1_555 1_555 yes
C(53) C(52) C(55) 110(1) 1_555 1_555 1_555 yes
C(52) C(53) C(54) 119(1) 1_555 1_555 1_555 yes
C(52) C(53) H(64) 120(1) 1_555 1_555 1_555 no
C(54) C(53) H(64) 120(1) 1_555 1_555 1_555 no
O(12) C(54) C(53) 129(1) 1_555 1_555 1_555 yes
O(12) C(54) C(56) 115(1) 1_555 1_555 1_555 yes
C(53) C(54) C(56) 114(1) 1_555 1_555 1_555 yes
F(19) C(55) F(20) 93(1) 1_555 1_555 1_555 yes
F(19) C(55) F(21) 106(3) 1_555 1_555 1_555 yes
F(19) C(55) C(52) 106(1) 1_555 1_555 1_555 yes
F(20) C(55) F(21) 111(2) 1_555 1_555 1_555 yes
F(20) C(55) C(52) 106(2) 1_555 1_555 1_555 yes
F(21) C(55) C(52) 127(1) 1_555 1_555 1_555 yes
F(22) C(56) F(23) 104(1) 1_555 1_555 1_555 yes
F(22) C(56) F(24) 106(1) 1_555 1_555 1_555 yes
F(22) C(56) C(54) 105(1) 1_555 1_555 1_555 yes
F(23) C(56) F(24) 111(1) 1_555 1_555 1_555 yes
F(23) C(56) C(54) 112(1) 1_555 1_555 1_555 yes
F(24) C(56) C(54) 116(1) 1_555 1_555 1_555 yes

loop_
_geom_bond_atom_site_label_1
_geom_bond_atom_site_label_2
_geom_bond_distance
_geom_bond_site_symmetry_1
_geom_bond_site_symmetry_2
_geom_bond_publ_flag
Mn(1) O(1) 2.101(6) 1_555 1_555 yes
Mn(1) O(3) 2.102(6) 1_555 1_555 yes
Mn(1) O(5) 2.147(6) 1_555 1_555 yes
Mn(1) O(6) 2.184(8) 1_555 1_555 yes
Mn(1) O(7) 2.137(7) 1_555 1_555 yes
Mn(1) O(8) 2.134(6) 1_555 1_555 yes
Mn(2) O(2) 2.069(6) 1_555 1_555 yes
Mn(2) O(4) 2.085(6) 1_555 1_555 yes
Mn(2) O(9) 2.160(7) 1_555 1_555 yes
Mn(2) O(10) 2.134(6) 1_555 1_555 yes
Mn(2) O(11) 2.125(7) 1_555 1_555 yes
Mn(2) O(12) 2.168(7) 1_555 1_555 yes
F(1) C(40) 1.26(2) 1_555 1_555 yes
F(2) C(40) 1.22(2) 1_555 1_555 yes
F(3) C(40) 1.32(1) 1_555 1_555 yes
F(4) C(41) 1.21(2) 1_555 1_555 yes
F(5) C(41) 1.39(4) 1_555 1_555 yes
F(6) C(41) 1.16(5) 1_555 1_555 yes
F(7) C(45) 1.13(2) 1_555 1_555 yes
F(8) C(45) 1.43(3) 1_555 1_555 yes
F(9) C(45) 1.20(1) 1_555 1_555 yes
F(10) C(46) 1.29(1) 1_555 1_555 yes
F(11) C(46) 1.33(1) 1_555 1_555 yes
F(12) C(46) 1.26(1) 1_555 1_555 yes
F(13) C(50) 1.30(2) 1_555 1_555 yes
F(14) C(50) 1.27(2) 1_555 1_555 yes
F(15) C(50) 1.28(2) 1_555 1_555 yes
F(16) C(51) 1.33(1) 1_555 1_555 yes
F(17) C(51) 1.30(1) 1_555 1_555 yes
F(18) C(51) 1.28(1) 1_555 1_555 yes
F(19) C(55) 1.29(3) 1_555 1_555 yes
F(20) C(55) 1.33(2) 1_555 1_555 yes
F(21) C(55) 1.16(2) 1_555 1_555 yes
F(22) C(56) 1.38(2) 1_555 1_555 yes
F(23) C(56) 1.27(2) 1_555 1_555 yes
F(24) C(56) 1.25(2) 1_555 1_555 yes
O(1) N(1) 1.286(8) 1_555 1_555 yes
O(2) N(2) 1.298(8) 1_555 1_555 yes
O(3) N(3) 1.314(8) 1_555 1_555 yes
O(4) N(4) 1.308(8) 1_555 1_555 yes
O(5) C(37) 1.27(1) 1_555 1_555 yes
O(6) C(39) 1.25(1) 1_555 1_555 yes
O(7) C(42) 1.25(1) 1_555 1_555 yes
O(8) C(44) 1.25(1) 1_555 1_555 yes
O(9) C(47) 1.23(1) 1_555 1_555 yes
O(10) C(49) 1.28(1) 1_555 1_555 yes
O(11) C(52) 1.22(1) 1_555 1_555 yes
O(12) C(54) 1.22(1) 1_555 1_555 yes
N(1) C(1) 1.41(1) 1_555 1_555 yes
N(1) C(11) 1.55(1) 1_555 1_555 yes
N(2) C(3) 1.435(9) 1_555 1_555 yes
N(2) C(15) 1.49(1) 1_555 1_555 yes
N(3) C(19) 1.45(1) 1_555 1_555 yes
N(3) C(29) 1.49(1) 1_555 1_555 yes
N(4) C(21) 1.36(1) 1_555 1_555 yes
N(4) C(33) 1.55(1) 1_555 1_555 yes
C(1) C(2) 1.39(1) 1_555 1_555 yes
C(1) C(6) 1.39(1) 1_555 1_555 yes
C(2) C(3) 1.39(1) 1_555 1_555 yes
C(3) C(4) 1.41(1) 1_555 1_555 yes
C(4) C(5) 1.39(1) 1_555 1_555 yes
C(5) C(6) 1.39(1) 1_555 1_555 yes
C(5) C(7) 1.54(1) 1_555 1_555 yes
C(7) C(8) 1.56(2) 1_555 1_555 yes
C(7) C(9) 1.44(2) 1_555 1_555 yes
C(7) C(10) 1.44(1) 1_555 1_555 yes
C(11) C(12) 1.53(1) 1_555 1_555 yes
C(11) C(13) 1.56(1) 1_555 1_555 yes
C(11) C(14) 1.51(1) 1_555 1_555 yes
C(15) C(16) 1.40(2) 1_555 1_555 yes
C(15) C(17) 1.45(2) 1_555 1_555 yes
C(15) C(18) 1.44(1) 1_555 1_555 yes
C(19) C(20) 1.36(1) 1_555 1_555 yes
C(19) C(24) 1.41(1) 1_555 1_555 yes
C(20) C(21) 1.40(1) 1_555 1_555 yes
C(21) C(22) 1.39(1) 1_555 1_555 yes
C(22) C(23) 1.35(1) 1_555 1_555 yes
C(23) C(24) 1.41(1) 1_555 1_555 yes
C(23) C(25) 1.54(1) 1_555 1_555 yes
C(25) C(26) 1.51(1) 1_555 1_555 yes
C(25) C(27) 1.51(1) 1_555 1_555 yes
C(25) C(28) 1.54(1) 1_555 1_555 yes
C(29) C(30) 1.51(1) 1_555 1_555 yes
C(29) C(31) 1.53(1) 1_555 1_555 yes
C(29) C(32) 1.51(1) 1_555 1_555 yes
C(33) C(34) 1.54(1) 1_555 1_555 yes
C(33) C(35) 1.53(1) 1_555 1_555 yes
C(33) C(36) 1.54(1) 1_555 1_555 yes
C(37) C(38) 1.36(1) 1_555 1_555 yes
C(37) C(40) 1.54(2) 1_555 1_555 yes
C(38) C(39) 1.36(1) 1_555 1_555 yes
C(39) C(41) 1.44(3) 1_555 1_555 yes
C(42) C(43) 1.40(1) 1_555 1_555 yes
C(42) C(45) 1.54(2) 1_555 1_555 yes
C(43) C(44) 1.40(1) 1_555 1_555 yes
C(44) C(46) 1.51(2) 1_555 1_555 yes
C(47) C(48) 1.41(1) 1_555 1_555 yes
C(47) C(50) 1.44(2) 1_555 1_555 yes
C(48) C(49) 1.33(1) 1_555 1_555 yes
C(49) C(51) 1.57(1) 1_555 1_555 yes
C(52) C(53) 1.39(1) 1_555 1_555 yes
C(52) C(55) 1.53(2) 1_555 1_555 yes
C(53) C(54) 1.40(1) 1_555 1_555 yes
C(54) C(56) 1.55(2) 1_555 1_555 yes

loop_
_geom_contact_atom_site_label_1
_geom_contact_atom_site_label_2
_geom_contact_distance
_geom_contact_site_symmetry_1
_geom_contact_site_symmetry_2
_geom_contact_publ_flag
F(2) F(9) 2.99(1) 1_555 1_545 ?
F(17) F(17) 2.99(1) 1_555 3_585 ?
